data_7134298
loop_
_publ_author_name
'Thakur, Deepika'
'Meena, Shivam A.'
'Sharma, Manvi'
'Verma, Akhilesh K.'

_publ_section_title
;
 Gold/silver-catalyzed synthesis of functionalized indoles from
 <i>N</i>-allyl-2-alkynylanilines and &#x3b1;-diazo compounds <i>via</i>
 1,3-allyl migration.
;
_journal_issue 28
_journal_name_full 'Chemical communications (Cambridge, England)'
_journal_page_first 5313
_journal_page_last 5316
_journal_paper_doi 10.1039/d5cc00461f
_journal_volume 61
_journal_year 2025
_chemical_formula_moiety 'C21 H20 Br N O2'
_chemical_formula_sum 'C21 H20 Br N O2'
_chemical_formula_weight 398.29
_space_group_crystal_system monoclinic
_space_group_IT_number 14
_space_group_name_Hall '-P 2yn'
_space_group_name_H-M_alt 'P 1 21/n 1'
_atom_sites_solution_hydrogens mixed
_atom_sites_solution_primary dual
_audit_creation_date 2023-06-16
_audit_creation_method
;
Olex2 1.5
(compiled 2023.03.06 svn.rbb2c1857 for OlexSys, GUI svn.r6748)
;
_audit_update_record
;
2024-03-18 deposited with the CCDC.	2025-03-05 downloaded from the CCDC.
;
_cell_angle_alpha 90
_cell_angle_beta 103.833(3)
_cell_angle_gamma 90
_cell_formula_units_Z 4
_cell_length_a 8.9741(2)
_cell_length_b 18.6365(4)
_cell_length_c 11.5094(3)
_cell_measurement_reflns_used 16900
_cell_measurement_temperature 100.01(10)
_cell_measurement_theta_max 31.1300
_cell_measurement_theta_min 3.1970
_cell_volume 1869.07(8)
_computing_cell_refinement 'CrysAlisPro 1.171.42.69a (Rigaku OD, 2022)'
_computing_data_collection 'CrysAlisPro 1.171.42.69a (Rigaku OD, 2022)'
_computing_data_reduction 'CrysAlisPro 1.171.42.69a (Rigaku OD, 2022)'
_computing_molecular_graphics 'Olex2 1.5 (Dolomanov et al., 2009)'
_computing_publication_material 'Olex2 1.5 (Dolomanov et al., 2009)'
_computing_structure_refinement 'SHELXL 2016/4 (Sheldrick, 2015)'
_computing_structure_solution 'SHELXT 2014/5 (Sheldrick, 2014)'
_diffrn_ambient_environment N~2~
_diffrn_ambient_temperature 100.01(10)
_diffrn_detector 'Hybrid Pixel Array Detector'
_diffrn_detector_area_resol_mean 10.0000
_diffrn_detector_type HyPix
_diffrn_measured_fraction_theta_full 0.998
_diffrn_measured_fraction_theta_max 0.998
_diffrn_measurement_details
;
List of Runs (angles in degrees, time in seconds):

  # Type    Start    End  Width  t~exp~   \w     \q     \k     \f   Frames
#--------------------------------------------------------------------------
  1  \w    -23.00  27.00   0.50    0.86    --   -5.21 -99.00 150.00  100
  2  \w    -78.00   8.00   0.50    0.86    --   -5.21 -38.00  60.00  172
  3  \w    -23.00  38.00   0.50    0.86    --    5.37 -99.00  30.00  122
  4  \w    -67.00  -1.00   0.50    0.86    --    5.37 -38.00  90.00  132
  5  \w    -23.00  27.00   0.50    0.86    --   -5.21 -99.00 -60.00  100
  6  \w    -67.00  19.00   0.50    0.86    --    5.37 -38.00 -90.00  172
  7  \w    -67.00  19.00   0.50    0.86    --    5.37 -38.00-150.00  172
  8  \w    -23.00  38.00   0.50    0.86    --    5.37 -99.00-180.00  122
  9  \w     -8.00  78.00   0.50    0.86    --    5.37  38.00  30.00  172
;
_diffrn_measurement_device 'four-circle diffractometer'
_diffrn_measurement_device_type 'XtaLAB Synergy, Single source at home/near, HyPix'
_diffrn_measurement_method '\w scans'
_diffrn_orient_matrix_type 'CrysAlisPro convention (1999,Acta A55,543-557)'
_diffrn_orient_matrix_UB_11 -0.0715286000
_diffrn_orient_matrix_UB_12 0.0030225000
_diffrn_orient_matrix_UB_13 -0.0423606000
_diffrn_orient_matrix_UB_21 0.0379848000
_diffrn_orient_matrix_UB_22 -0.0025541000
_diffrn_orient_matrix_UB_23 -0.0472806000
_diffrn_orient_matrix_UB_31 -0.0082289000
_diffrn_orient_matrix_UB_32 -0.0378428000
_diffrn_orient_matrix_UB_33 -0.0001898000
_diffrn_radiation_monochromator mirror
_diffrn_radiation_probe x-ray
_diffrn_radiation_type 'Mo K\a'
_diffrn_radiation_wavelength 0.71073
_diffrn_reflns_av_R_equivalents 0.0504
_diffrn_reflns_av_unetI/netI 0.0243
_diffrn_reflns_Laue_measured_fraction_full 0.998
_diffrn_reflns_Laue_measured_fraction_max 0.998
_diffrn_reflns_limit_h_max 11
_diffrn_reflns_limit_h_min -11
_diffrn_reflns_limit_k_max 23
_diffrn_reflns_limit_k_min -21
_diffrn_reflns_limit_l_max 14
_diffrn_reflns_limit_l_min -14
_diffrn_reflns_number 38251
_diffrn_reflns_point_group_measured_fraction_full 0.998
_diffrn_reflns_point_group_measured_fraction_max 0.998
_diffrn_reflns_theta_full 25.242
_diffrn_reflns_theta_max 26.371
_diffrn_reflns_theta_min 3.201
_diffrn_source 'micro-focus sealed X-ray tube'
_diffrn_source_type 'PhotonJet (Mo) X-ray Source'
_exptl_absorpt_coefficient_mu 2.213
_exptl_absorpt_correction_T_max 1.00000
_exptl_absorpt_correction_T_min 0.14246
_exptl_absorpt_correction_type multi-scan
_exptl_absorpt_process_details
;
CrysAlisPro 1.171.42.69a (Rigaku Oxford Diffraction, 2022)
Empirical absorption correction using spherical harmonics,
implemented in SCALE3 ABSPACK scaling algorithm.
;
_exptl_crystal_density_diffrn 1.415
_exptl_crystal_description block
_exptl_crystal_F_000 816
_refine_diff_density_max 0.372
_refine_diff_density_min -0.376
_refine_diff_density_rms 0.054
_refine_ls_extinction_method none
_refine_ls_goodness_of_fit_ref 1.044
_refine_ls_hydrogen_treatment mixed
_refine_ls_matrix_type full
_refine_ls_number_parameters 232
_refine_ls_number_reflns 3823
_refine_ls_number_restraints 0
_refine_ls_restrained_S_all 1.044
_refine_ls_R_factor_all 0.0299
_refine_ls_R_factor_gt 0.0250
_refine_ls_shift/su_max 0.001
_refine_ls_shift/su_mean 0.000
_refine_ls_structure_factor_coef Fsqd
_refine_ls_weighting_details 'w=1/[\s^2^(Fo^2^)+(0.0182P)^2^+1.5837P] where P=(Fo^2^+2Fc^2^)/3'
_refine_ls_weighting_scheme calc
_refine_ls_wR_factor_gt 0.0555
_refine_ls_wR_factor_ref 0.0568
_reflns_Friedel_coverage 0.000
_reflns_number_gt 3458
_reflns_number_total 3823
_reflns_threshold_expression 'I > 2\s(I)'
_cod_data_source_file d5cc00461f2.cif
_cod_data_source_block dtr-384_auto
_cod_depositor_comments 'Adding full bibliography for 7134298--7134300.cif.'
_cod_database_code 7134298
_shelx_shelxl_version_number 2016/4
_chemical_oxdiff_formula 'C H O N'
_chemical_oxdiff_usercomment 25-04-2023
_shelx_space_group_comment
;
The symmetry employed for this shelxl refinement is uniquely defined
by the following loop, which should always be used as a source of
symmetry information in preference to the above space-group names.
They are only intended as comments.
;
_olex2_refinement_description
;
1. Fixed Uiso
 At 1.2 times of:
  All C(H,H) groups, H00K of C00J, H00A of C00A, H00H of C00H, H00O of C00M,
  H00L of C00K, H00E of C00D, H00D of C00C, H00Q of C00O, H00P of C00N
 At 1.5 times of:
  All C(H,H,H) groups, H00I of C00I
2.a Secondary CH2 refined with riding coordinates:
 C00B(H00B,H00C), C00F(H00F,H00G), C00L(H00M,H00N)
2.b Aromatic/amide H refined with riding coordinates:
 C00A(H00A), C00C(H00D), C00D(H00E), C00H(H00H), C00J(H00K), C00K(H00L),
 C00M(H00O), C00N(H00P), C00O(H00Q)
2.c Idealised Me refined as rotating group:
 C00P(H00R,H00S,H00T)
2.d Idealised tetrahedral OH refined as rotating group:
 C00I(H00I)
;
_olex2_submission_special_instructions 'No special instructions were received'
_oxdiff_exptl_absorpt_empirical_details
;
Empirical correction (ABSPACK) includes:
- Absorption correction using spherical harmonics
- Frame scaling
;
_oxdiff_exptl_absorpt_empirical_full_max 4.232
_oxdiff_exptl_absorpt_empirical_full_min 0.605

loop_
_space_group_symop_operation_xyz
'x, y, z'
'-x+1/2, y+1/2, -z+1/2'
'-x, -y, -z'
'x-1/2, -y-1/2, z-1/2'

loop_
_atom_site_label
_atom_site_type_symbol
_atom_site_fract_x
_atom_site_fract_y
_atom_site_fract_z
_atom_site_U_iso_or_equiv
_atom_site_adp_type
_atom_site_occupancy
_atom_site_site_symmetry_order
_atom_site_calc_flag
_atom_site_refinement_flags_posn
_atom_site_refinement_flags_adp
_atom_site_refinement_flags_occupancy
_atom_site_disorder_assembly
_atom_site_disorder_group
Br01 Br 0.64483(2) 0.28700(2) 0.35327(2) 0.01914(6) Uani 1 1 d . . . . .
O002 O 0.58453(14) 0.58293(7) 0.86568(11) 0.0213(3) Uani 1 1 d . . . . .
O003 O 0.80656(14) 0.59429(7) 0.80934(11) 0.0210(3) Uani 1 1 d . . . . .
N004 N 0.69766(16) 0.49875(8) 0.61698(12) 0.0137(3) Uani 1 1 d . . . . .
C005 C 0.70442(19) 0.53637(9) 0.51510(15) 0.0136(3) Uani 1 1 d . . . . .
C006 C 0.68007(19) 0.56920(9) 0.79589(15) 0.0147(3) Uani 1 1 d . . . . .
C007 C 0.83598(19) 0.33451(9) 0.35776(16) 0.0150(3) Uani 1 1 d . . . . .
C008 C 0.77002(19) 0.43255(9) 0.61476(15) 0.0137(3) Uani 1 1 d . . . . .
C009 C 0.82314(19) 0.42759(9) 0.51288(15) 0.0135(3) Uani 1 1 d . . . . .
C00A C 0.8125(2) 0.52154(9) 0.34249(15) 0.0163(3) Uani 1 1 d . . . . .
H00A H 0.868318 0.494437 0.297192 0.020 Uiso 1 1 calc R U . . .
C00B C 0.91268(19) 0.36699(9) 0.47635(15) 0.0146(3) Uani 1 1 d . . . . .
H00B H 1.015184 0.384943 0.472407 0.018 Uiso 1 1 calc R U . . .
H00C H 0.927903 0.329170 0.538471 0.018 Uiso 1 1 calc R U . . .
C00C C 0.7383(2) 0.31369(9) 0.70817(16) 0.0172(4) Uani 1 1 d . . . . .
H00D H 0.683891 0.296195 0.632341 0.021 Uiso 1 1 calc R U . . .
C00D C 0.7630(2) 0.26908(10) 0.80798(17) 0.0204(4) Uani 1 1 d . . . . .
H00E H 0.725550 0.221219 0.800167 0.024 Uiso 1 1 calc R U . . .
C00E C 0.78494(18) 0.49385(9) 0.44882(15) 0.0132(3) Uani 1 1 d . . . . .
C00F C 0.60241(19) 0.51858(9) 0.69713(15) 0.0150(3) Uani 1 1 d . . . . .
H00F H 0.572087 0.474493 0.733623 0.018 Uiso 1 1 calc R U . . .
H00G H 0.507620 0.541552 0.650047 0.018 Uiso 1 1 calc R U . . .
C00G C 0.79314(19) 0.38407(9) 0.71921(15) 0.0145(3) Uani 1 1 d . . . . .
C00H C 0.8734(2) 0.40864(10) 0.83134(16) 0.0176(4) Uani 1 1 d . . . . .
H00H H 0.911290 0.456425 0.839672 0.021 Uiso 1 1 calc R U . . .
C00I C 0.8867(2) 0.33613(10) 0.25923(17) 0.0212(4) Uani 1 1 d . . . . .
H00I H 0.824900 0.314186 0.204397 0.032 Uiso 1 1 calc R U . . .
C00J C 0.8984(2) 0.36414(10) 0.93071(16) 0.0198(4) Uani 1 1 d . . . . .
H00K H 0.953552 0.381249 1.006574 0.024 Uiso 1 1 calc R U . . .
C00K C 0.8422(2) 0.29442(10) 0.91861(16) 0.0202(4) Uani 1 1 d . . . . .
H00L H 0.858230 0.263940 0.986629 0.024 Uiso 1 1 calc R U . . .
C00L C 0.6371(2) 0.63554(12) 0.96033(17) 0.0271(4) Uani 1 1 d . . . . .
H00M H 0.663749 0.681181 0.926204 0.033 Uiso 1 1 calc R U . . .
H00N H 0.729159 0.617542 1.018626 0.033 Uiso 1 1 calc R U . . .
C00M C 0.64408(19) 0.60362(9) 0.47556(16) 0.0165(4) Uani 1 1 d . . . . .
H00O H 0.586617 0.630746 0.519541 0.020 Uiso 1 1 calc R U . . .
C00N C 0.7570(2) 0.58902(9) 0.30484(16) 0.0184(4) Uani 1 1 d . . . . .
H00P H 0.776884 0.608647 0.233884 0.022 Uiso 1 1 calc R U . . .
C00O C 0.6716(2) 0.62903(9) 0.36974(16) 0.0189(4) Uani 1 1 d . . . . .
H00Q H 0.631851 0.674504 0.340278 0.023 Uiso 1 1 calc R U . . .
C00P C 0.5085(2) 0.64696(14) 1.0202(2) 0.0386(6) Uani 1 1 d . . . . .
H00R H 0.418766 0.665600 0.961940 0.058 Uiso 1 1 calc R U . . .
H00S H 0.540205 0.681514 1.085656 0.058 Uiso 1 1 calc R U . . .
H00T H 0.482055 0.601251 1.052356 0.058 Uiso 1 1 calc R U . . .
H00J H 0.979(3) 0.3588(12) 0.260(2) 0.030(6) Uiso 1 1 d . . . . .

loop_
_atom_site_aniso_label
_atom_site_aniso_U_11
_atom_site_aniso_U_22
_atom_site_aniso_U_33
_atom_site_aniso_U_23
_atom_site_aniso_U_13
_atom_site_aniso_U_12
Br01 0.01680(9) 0.02123(10) 0.01980(10) -0.00443(7) 0.00518(7) -0.00598(7)
O002 0.0176(6) 0.0319(7) 0.0157(6) -0.0096(5) 0.0062(5) -0.0031(5)
O003 0.0183(6) 0.0267(7) 0.0190(7) -0.0070(5) 0.0064(5) -0.0080(5)
N004 0.0146(7) 0.0158(7) 0.0111(7) -0.0019(5) 0.0040(6) -0.0002(6)
C005 0.0126(8) 0.0165(8) 0.0104(8) -0.0025(6) 0.0001(6) -0.0033(6)
C006 0.0163(8) 0.0163(8) 0.0113(8) 0.0016(6) 0.0032(7) 0.0027(7)
C007 0.0130(8) 0.0133(8) 0.0191(9) -0.0015(7) 0.0045(7) 0.0003(6)
C008 0.0117(8) 0.0149(8) 0.0133(8) -0.0018(6) 0.0005(6) -0.0022(6)
C009 0.0124(8) 0.0148(8) 0.0125(8) -0.0021(6) 0.0016(6) -0.0018(6)
C00A 0.0158(8) 0.0194(9) 0.0137(9) -0.0025(7) 0.0036(7) -0.0025(7)
C00B 0.0140(8) 0.0146(8) 0.0149(8) -0.0009(7) 0.0028(7) 0.0000(6)
C00C 0.0162(8) 0.0184(9) 0.0173(9) -0.0022(7) 0.0046(7) 0.0004(7)
C00D 0.0202(9) 0.0158(9) 0.0275(10) 0.0012(7) 0.0105(8) 0.0013(7)
C00E 0.0104(8) 0.0149(8) 0.0128(8) -0.0029(6) -0.0002(6) -0.0027(6)
C00F 0.0133(8) 0.0178(8) 0.0151(9) -0.0031(7) 0.0056(7) -0.0011(6)
C00G 0.0131(8) 0.0176(8) 0.0142(9) 0.0005(7) 0.0058(7) 0.0015(6)
C00H 0.0181(9) 0.0184(9) 0.0165(9) -0.0013(7) 0.0046(7) -0.0020(7)
C00I 0.0208(9) 0.0219(10) 0.0219(10) -0.0036(7) 0.0069(8) -0.0025(8)
C00J 0.0200(9) 0.0262(10) 0.0128(9) -0.0002(7) 0.0033(7) 0.0036(7)
C00K 0.0242(9) 0.0210(9) 0.0181(9) 0.0055(7) 0.0106(7) 0.0070(7)
C00L 0.0281(10) 0.0360(11) 0.0175(10) -0.0130(8) 0.0058(8) -0.0013(9)
C00M 0.0154(8) 0.0170(8) 0.0155(9) -0.0043(7) 0.0009(7) 0.0005(7)
C00N 0.0213(9) 0.0206(9) 0.0122(9) 0.0016(7) 0.0019(7) -0.0037(7)
C00O 0.0206(9) 0.0141(8) 0.0186(9) 0.0006(7) -0.0018(7) 0.0006(7)
C00P 0.0264(11) 0.0662(16) 0.0229(11) -0.0164(11) 0.0054(9) 0.0103(11)

loop_
_atom_type_symbol
_atom_type_description
_atom_type_scat_dispersion_real
_atom_type_scat_dispersion_imag
_atom_type_scat_source
C C 0.0033 0.0016 'International Tables Vol C Tables 4.2.6.8 and 6.1.1.4'
H H 0.0000 0.0000 'International Tables Vol C Tables 4.2.6.8 and 6.1.1.4'
Br Br -0.2901 2.4595 'International Tables Vol C Tables 4.2.6.8 and 6.1.1.4'
N N 0.0061 0.0033 'International Tables Vol C Tables 4.2.6.8 and 6.1.1.4'
O O 0.0106 0.0060 'International Tables Vol C Tables 4.2.6.8 and 6.1.1.4'

loop_
_geom_angle_atom_site_label_1
_geom_angle_atom_site_label_2
_geom_angle_atom_site_label_3
_geom_angle
_geom_angle_site_symmetry_1
_geom_angle_site_symmetry_3
_geom_angle_publ_flag
C006 O002 C00L 116.09(14) . . ?
C005 N004 C008 108.55(13) . . ?
C005 N004 C00F 124.36(14) . . ?
C008 N004 C00F 125.79(14) . . ?
N004 C005 C00E 107.82(14) . . ?
N004 C005 C00M 129.79(16) . . ?
C00M C005 C00E 122.38(16) . . ?
O002 C006 C00F 108.99(14) . . ?
O003 C006 O002 124.83(16) . . ?
O003 C006 C00F 126.16(15) . . ?
C00B C007 Br01 115.01(12) . . ?
C00I C007 Br01 118.48(14) . . ?
C00I C007 C00B 126.51(16) . . ?
N004 C008 C00G 120.02(15) . . ?
C009 C008 N004 109.47(15) . . ?
C009 C008 C00G 130.15(15) . . ?
C008 C009 C00B 127.48(15) . . ?
C008 C009 C00E 106.97(15) . . ?
C00E C009 C00B 125.45(15) . . ?
C00E C00A H00A 120.6 . . ?
C00N C00A H00A 120.6 . . ?
C00N C00A C00E 118.80(16) . . ?
C007 C00B C009 113.44(14) . . ?
C007 C00B H00B 108.9 . . ?
C007 C00B H00C 108.9 . . ?
C009 C00B H00B 108.9 . . ?
C009 C00B H00C 108.9 . . ?
H00B C00B H00C 107.7 . . ?
C00D C00C H00D 119.9 . . ?
C00D C00C C00G 120.18(17) . . ?
C00G C00C H00D 119.9 . . ?
C00C C00D H00E 120.0 . . ?
C00K C00D C00C 120.05(17) . . ?
C00K C00D H00E 120.0 . . ?
C005 C00E C009 107.16(15) . . ?
C00A C00E C005 118.96(15) . . ?
C00A C00E C009 133.87(16) . . ?
N004 C00F C006 113.69(14) . . ?
N004 C00F H00F 108.8 . . ?
N004 C00F H00G 108.8 . . ?
C006 C00F H00F 108.8 . . ?
C006 C00F H00G 108.8 . . ?
H00F C00F H00G 107.7 . . ?
C00C C00G C008 121.49(16) . . ?
C00C C00G C00H 119.01(16) . . ?
C00H C00G C008 119.50(15) . . ?
C00G C00H H00H 119.6 . . ?
C00J C00H C00G 120.81(17) . . ?
C00J C00H H00H 119.6 . . ?
C007 C00I H00I 109.5 . . ?
C007 C00I H00J 119.3(14) . . ?
H00I C00I H00J 131.2 . . ?
C00H C00J H00K 120.2 . . ?
C00H C00J C00K 119.57(17) . . ?
C00K C00J H00K 120.2 . . ?
C00D C00K C00J 120.37(17) . . ?
C00D C00K H00L 119.8 . . ?
C00J C00K H00L 119.8 . . ?
O002 C00L H00M 110.3 . . ?
O002 C00L H00N 110.3 . . ?
O002 C00L C00P 107.03(16) . . ?
H00M C00L H00N 108.6 . . ?
C00P C00L H00M 110.3 . . ?
C00P C00L H00N 110.3 . . ?
C005 C00M H00O 121.4 . . ?
C00O C00M C005 117.20(16) . . ?
C00O C00M H00O 121.4 . . ?
C00A C00N H00P 119.4 . . ?
C00A C00N C00O 121.14(16) . . ?
C00O C00N H00P 119.4 . . ?
C00M C00O C00N 121.42(16) . . ?
C00M C00O H00Q 119.3 . . ?
C00N C00O H00Q 119.3 . . ?
C00L C00P H00R 109.5 . . ?
C00L C00P H00S 109.5 . . ?
C00L C00P H00T 109.5 . . ?
H00R C00P H00S 109.5 . . ?
H00R C00P H00T 109.5 . . ?
H00S C00P H00T 109.5 . . ?

loop_
_geom_bond_atom_site_label_1
_geom_bond_atom_site_label_2
_geom_bond_distance
_geom_bond_site_symmetry_2
_geom_bond_publ_flag
Br01 C007 1.9201(17) . ?
O002 C006 1.332(2) . ?
O002 C00L 1.458(2) . ?
O003 C006 1.203(2) . ?
N004 C005 1.380(2) . ?
N004 C008 1.397(2) . ?
N004 C00F 1.448(2) . ?
C005 C00E 1.413(2) . ?
C005 C00M 1.398(2) . ?
C006 C00F 1.513(2) . ?
C007 C00B 1.501(2) . ?
C007 C00I 1.319(3) . ?
C008 C009 1.370(2) . ?
C008 C00G 1.478(2) . ?
C009 C00B 1.503(2) . ?
C009 C00E 1.437(2) . ?
C00A H00A 0.9500 . ?
C00A C00E 1.404(2) . ?
C00A C00N 1.384(2) . ?
C00B H00B 0.9900 . ?
C00B H00C 0.9900 . ?
C00C H00D 0.9500 . ?
C00C C00D 1.392(3) . ?
C00C C00G 1.396(2) . ?
C00D H00E 0.9500 . ?
C00D C00K 1.384(3) . ?
C00F H00F 0.9900 . ?
C00F H00G 0.9900 . ?
C00G C00H 1.396(2) . ?
C00H H00H 0.9500 . ?
C00H C00J 1.387(3) . ?
C00I H00I 0.8400 . ?
C00I H00J 0.93(2) . ?
C00J H00K 0.9500 . ?
C00J C00K 1.388(3) . ?
C00K H00L 0.9500 . ?
C00L H00M 0.9900 . ?
C00L H00N 0.9900 . ?
C00L C00P 1.495(3) . ?
C00M H00O 0.9500 . ?
C00M C00O 1.383(3) . ?
C00N H00P 0.9500 . ?
C00N C00O 1.405(3) . ?
C00O H00Q 0.9500 . ?
C00P H00R 0.9800 . ?
C00P H00S 0.9800 . ?
C00P H00T 0.9800 . ?

loop_
_geom_torsion_atom_site_label_1
_geom_torsion_atom_site_label_2
_geom_torsion_atom_site_label_3
_geom_torsion_atom_site_label_4
_geom_torsion
_geom_torsion_site_symmetry_1
_geom_torsion_site_symmetry_2
_geom_torsion_site_symmetry_3
_geom_torsion_site_symmetry_4
_geom_torsion_publ_flag
Br01 C007 C00B C009 -65.25(17) . . . . ?
O002 C006 C00F N004 -178.77(14) . . . . ?
O003 C006 C00F N004 2.3(3) . . . . ?
N004 C005 C00E C009 1.71(18) . . . . ?
N004 C005 C00E C00A -177.63(14) . . . . ?
N004 C005 C00M C00O 178.70(16) . . . . ?
N004 C008 C009 C00B 177.62(15) . . . . ?
N004 C008 C009 C00E 0.91(19) . . . . ?
N004 C008 C00G C00C 124.16(18) . . . . ?
N004 C008 C00G C00H -56.7(2) . . . . ?
C005 N004 C008 C009 0.15(18) . . . . ?
C005 N004 C008 C00G 173.94(14) . . . . ?
C005 N004 C00F C006 -89.16(19) . . . . ?
C005 C00M C00O C00N -0.2(3) . . . . ?
C006 O002 C00L C00P 175.43(17) . . . . ?
C008 N004 C005 C00E -1.18(18) . . . . ?
C008 N004 C005 C00M 177.69(17) . . . . ?
C008 N004 C00F C006 105.36(18) . . . . ?
C008 C009 C00B C007 121.96(19) . . . . ?
C008 C009 C00E C005 -1.61(18) . . . . ?
C008 C009 C00E C00A 177.60(18) . . . . ?
C008 C00G C00H C00J -179.26(16) . . . . ?
C009 C008 C00G C00C -63.5(3) . . . . ?
C009 C008 C00G C00H 115.6(2) . . . . ?
C00A C00N C00O C00M 2.2(3) . . . . ?
C00B C009 C00E C005 -178.40(15) . . . . ?
C00B C009 C00E C00A 0.8(3) . . . . ?
C00C C00D C00K C00J -0.5(3) . . . . ?
C00C C00G C00H C00J -0.1(3) . . . . ?
C00D C00C C00G C008 179.41(16) . . . . ?
C00D C00C C00G C00H 0.3(3) . . . . ?
C00E C005 C00M C00O -2.6(2) . . . . ?
C00E C009 C00B C007 -61.9(2) . . . . ?
C00E C00A C00N C00O -1.3(3) . . . . ?
C00F N004 C005 C00E -168.79(15) . . . . ?
C00F N004 C005 C00M 10.1(3) . . . . ?
C00F N004 C008 C009 167.55(15) . . . . ?
C00F N004 C008 C00G -18.7(2) . . . . ?
C00G C008 C009 C00B 4.7(3) . . . . ?
C00G C008 C009 C00E -172.04(16) . . . . ?
C00G C00C C00D C00K 0.0(3) . . . . ?
C00G C00H C00J C00K -0.3(3) . . . . ?
C00H C00J C00K C00D 0.6(3) . . . . ?
C00I C007 C00B C009 114.3(2) . . . . ?
C00L O002 C006 O003 3.6(3) . . . . ?
C00L O002 C006 C00F -175.34(15) . . . . ?
C00M C005 C00E C009 -177.25(15) . . . . ?
C00M C005 C00E C00A 3.4(2) . . . . ?
C00N C00A C00E C005 -1.4(2) . . . . ?
C00N C00A C00E C009 179.50(17) . . . . ?
